data_2104918
loop_
_publ_author_name
'Siegler, Maxime A.'
'Parkin, Sean'
'Angel, Ross J.'
'Brock, Carolyn Pratt'

_publ_section_title
;
 Detailed study of the phase transition in
 [Ni(H~2~O)~6~](NO~3~)~2~&#x00B7;(15-crown-5)&#x00B7;H~2~O and analysis
 in terms of mean-field theory
;
_journal_issue 2
_journal_name_full 'Acta Crystallographica Section B'
_journal_page_first 130
_journal_page_last 143
_journal_paper_doi 10.1107/S010876811100526X
_journal_volume 67
_journal_year 2011
_chemical_formula_moiety 'C10 H20 O5, H12 Ni O6 2+, 2(N O3 1-), H2 O'
_chemical_formula_sum 'C10 H34 N2 Ni O18'
_chemical_formula_weight 529.10
_chemical_name_systematic 'hexaaquanickel(II) nitrate (15-crown-5) monohydrate'
_space_group_IT_number 4
_symmetry_cell_setting monoclinic
_symmetry_Int_Tables_number 4
_symmetry_space_group_name_Hall 'P 2yb (1/2*x,y,-1/2*x+z)'
_symmetry_space_group_name_H-M 'B 1 21 1'
_atom_sites_solution_hydrogens geom
_atom_sites_solution_primary direct
_atom_sites_solution_secondary difmap
_audit_creation_method SHELXL-97
_cell_angle_alpha 90.
_cell_angle_beta 106.34(1)
_cell_angle_gamma 90.
_cell_formula_units_Z 8
_cell_length_a 16.222(2)
_cell_length_b 16.571(2)
_cell_length_c 17.882(2)
_cell_measurement_reflns_used 5478
_cell_measurement_temperature 150(2)
_cell_measurement_theta_max 27.48
_cell_measurement_theta_min 1.00
_cell_volume 4612.8(10)
_computing_cell_refinement 'SCALEPACK (Otwinowski & Minor, 2006)'
_computing_data_collection 'COLLECT (Nonius, 2000)'
_computing_data_reduction 'DENZO-SMN (Otwinowski & Minor, 2006)'
_computing_molecular_graphics 'Mercury (Macrae et al., 2008)'
_computing_publication_material
;
SHELXL-97 (Sheldrick, 2008) and local procedures
;
_computing_structure_refinement 'SHELXL-97 (Sheldrick, 2008)'
_computing_structure_solution 'SHELXS-97 (Sheldrick, 2008)'
_diffrn_ambient_temperature 150(2)
_diffrn_detector_area_resol_mean 18
_diffrn_measured_fraction_theta_full 0.999
_diffrn_measured_fraction_theta_max 0.999
_diffrn_measurement_device_type 'Nonius KappaCCD diffractometer'
_diffrn_measurement_method '\w scans at fixed \c = 55\%'
_diffrn_radiation_monochromator graphite
_diffrn_radiation_source 'fine-focus sealed tube'
_diffrn_radiation_type MoK\a
_diffrn_radiation_wavelength 0.71073
_diffrn_reflns_av_R_equivalents 0.071
_diffrn_reflns_av_sigmaI/netI 0.0881
_diffrn_reflns_limit_h_max 21
_diffrn_reflns_limit_h_min -21
_diffrn_reflns_limit_k_max 21
_diffrn_reflns_limit_k_min -21
_diffrn_reflns_limit_l_max 23
_diffrn_reflns_limit_l_min -23
_diffrn_reflns_number 33272
_diffrn_reflns_theta_full 27.49
_diffrn_reflns_theta_max 27.49
_diffrn_reflns_theta_min 1.50
_diffrn_standards_decay_% <2
_exptl_absorpt_coefficient_mu 0.924
_exptl_absorpt_correction_T_max 0.8738
_exptl_absorpt_correction_T_min 0.7379
_exptl_absorpt_correction_type multi-scan
_exptl_absorpt_process_details 'Scalepack (Otwinowski & Minor, 2006)'
_exptl_crystal_colour 'pale green'
_exptl_crystal_density_diffrn 1.524
_exptl_crystal_density_method 'not measured'
_exptl_crystal_description parallelepiped
_exptl_crystal_F_000 2240
_exptl_crystal_size_max 0.35
_exptl_crystal_size_mid 0.15
_exptl_crystal_size_min 0.15
_refine_diff_density_max 0.814
_refine_diff_density_min -0.409
_refine_diff_density_rms 0.074
_refine_ls_abs_structure_details 'Flack H D (1983), Acta Cryst. A39, 876-881'
_refine_ls_abs_structure_Flack 0.068(10)
_refine_ls_extinction_coef 0.00011(5)
_refine_ls_extinction_expression Fc^*^=kFc[1+0.001xFc^2^\l^3^/sin(2\q)]^-1/4^
_refine_ls_extinction_method SHELXL
_refine_ls_goodness_of_fit_ref 0.987
_refine_ls_hydrogen_treatment mixed
_refine_ls_matrix_type full
_refine_ls_number_parameters 648
_refine_ls_number_reflns 10584
_refine_ls_number_restraints 43
_refine_ls_restrained_S_all 0.986
_refine_ls_R_factor_all 0.1082
_refine_ls_R_factor_gt 0.0438
_refine_ls_shift/su_max 0.001
_refine_ls_shift/su_mean 0.000
_refine_ls_structure_factor_coef Fsqd
_refine_ls_weighting_details 'calc w=1/[\s^2^(Fo^2^)+(0.0397P)^2^+0.0000P] where P=(Fo^2^+2Fc^2^)/3'
_refine_ls_weighting_scheme calc
_refine_ls_wR_factor_gt 0.0830
_refine_ls_wR_factor_ref 0.1004
_reflns_number_gt 6204
_reflns_number_total 10584
_reflns_threshold_expression >2sigma(I)
_cod_data_source_file hw5014.cif
_cod_data_source_block 150K_H
_cod_original_cell_volume 4612.8(9)
_cod_original_sg_symbol_H-M 'B 21'
_cod_database_code 2104918

loop_
_symmetry_equiv_pos_as_xyz
'x, y, z'
'-x, y+1/2, -z'
'x+1/2, y, z+1/2'
'-x+1/2, y+1/2, -z+1/2'

loop_
_atom_site_label
_atom_site_type_symbol
_atom_site_fract_x
_atom_site_fract_y
_atom_site_fract_z
_atom_site_U_iso_or_equiv
_atom_site_adp_type
_atom_site_occupancy
_atom_site_symmetry_multiplicity
_atom_site_calc_flag
_atom_site_refinement_flags
_atom_site_disorder_assembly
_atom_site_disorder_group
C1_1 C 0.0427(3) 0.1874(3) 0.0474(2) 0.0469(13) Uani 1 1 d . . .
H1A_1 H 0.0034 0.1457 0.0173 0.056 Uiso 1 1 calc R . .
H1B_1 H 0.1022 0.1732 0.0481 0.056 Uiso 1 1 calc R . .
C2_1 C 0.0195(3) 0.2682(3) 0.0109(2) 0.0401(13) Uani 1 1 d . . .
H2A_1 H 0.0054 0.2632 -0.0465 0.048 Uiso 1 1 calc R . .
H2B_1 H -0.0318 0.2891 0.0241 0.048 Uiso 1 1 calc R . .
C3_1 C 0.0687(3) 0.4059(3) 0.0210(2) 0.0431(12) Uani 1 1 d . . .
H3A_1 H 0.0294 0.4102 -0.0324 0.052 Uiso 1 1 calc R . .
H3B_1 H 0.1218 0.4361 0.0223 0.052 Uiso 1 1 calc R . .
C4_1 C 0.0270(3) 0.4433(3) 0.0773(2) 0.0433(12) Uani 1 1 d . . .
H4A_1 H 0.0148 0.5010 0.0644 0.052 Uiso 1 1 calc R . .
H4B_1 H -0.0279 0.4156 0.0744 0.052 Uiso 1 1 calc R . .
C5_1 C 0.0533(3) 0.4764(3) 0.2096(3) 0.0390(13) Uani 1 1 d . . .
H5A_1 H -0.0087 0.4655 0.2003 0.047 Uiso 1 1 calc R . .
H5B_1 H 0.0612 0.5353 0.2054 0.047 Uiso 1 1 calc R . .
C6_1 C 0.1017(3) 0.4478(3) 0.2887(2) 0.0379(12) Uani 1 1 d . . .
H6A_1 H 0.1642 0.4492 0.2945 0.045 Uiso 1 1 calc R . .
H6B_1 H 0.0897 0.4833 0.3289 0.045 Uiso 1 1 calc R . .
C7_1 C 0.1329(3) 0.3230(3) 0.3594(2) 0.0364(12) Uani 1 1 d . . .
H7A_1 H 0.1317 0.3446 0.4106 0.044 Uiso 1 1 calc R . .
H7B_1 H 0.1922 0.3279 0.3550 0.044 Uiso 1 1 calc R . .
C8_1 C 0.1051(3) 0.2358(3) 0.3519(2) 0.0402(12) Uani 1 1 d . . .
H8A_1 H 0.1399 0.2046 0.3971 0.048 Uiso 1 1 calc R . .
H8B_1 H 0.0440 0.2317 0.3511 0.048 Uiso 1 1 calc R . .
C9_1 C 0.0635(3) 0.1365(3) 0.2518(3) 0.0424(13) Uani 1 1 d . . .
H9A_1 H 0.0034 0.1479 0.2510 0.051 Uiso 1 1 calc R . .
H9B_1 H 0.0835 0.0885 0.2849 0.051 Uiso 1 1 calc R . .
C10_1 C 0.0692(3) 0.1217(3) 0.1709(3) 0.0464(13) Uani 1 1 d . . .
H10A_1 H 0.1298 0.1127 0.1716 0.056 Uiso 1 1 calc R . .
H10B_1 H 0.0356 0.0731 0.1487 0.056 Uiso 1 1 calc R . .
O1_1 O 0.03546(18) 0.19134(17) 0.12438(16) 0.0342(7) Uani 1 1 d . . .
O2_1 O 0.08972(18) 0.32337(18) 0.03817(15) 0.0358(8) Uani 1 1 d . . .
O3_1 O 0.08408(18) 0.43571(16) 0.15358(16) 0.0330(7) Uani 1 1 d . . .
O4_1 O 0.07514(17) 0.36644(17) 0.29854(15) 0.0317(7) Uani 1 1 d . . .
O5_1 O 0.11674(18) 0.20415(16) 0.28148(16) 0.0327(7) Uani 1 1 d . . .
Ni1_1 Ni 0.32430(3) 0.30116(3) 0.19746(2) 0.01758(14) Uani 1 1 d . . .
O6_1 O 0.20197(15) 0.30486(19) 0.20777(15) 0.0258(6) Uani 1 1 d D . .
H6C_1 H 0.1648(17) 0.3393(15) 0.186(2) 0.039 Uiso 1 1 d D . .
H6D_1 H 0.1729(19) 0.2698(15) 0.223(2) 0.039 Uiso 1 1 d D . .
O7_1 O 0.44358(15) 0.30890(16) 0.18162(13) 0.0198(6) Uani 1 1 d D . .
H7C_1 H 0.4839(15) 0.3243(19) 0.2197(13) 0.030 Uiso 1 1 d D . .
H7D_1 H 0.4679(18) 0.2770(17) 0.1583(16) 0.030 Uiso 1 1 d D . .
O8_1 O 0.27242(18) 0.32603(17) 0.08158(14) 0.0269(7) Uani 1 1 d D . .
H8C_1 H 0.2199(8) 0.318(2) 0.0643(19) 0.040 Uiso 1 1 d D . .
H8D_1 H 0.285(2) 0.3586(19) 0.0504(17) 0.040 Uiso 1 1 d D . .
O9_1 O 0.34048(17) 0.42119(14) 0.23030(14) 0.0241(6) Uani 1 1 d D . .
H9C_1 H 0.310(2) 0.449(2) 0.1938(12) 0.036 Uiso 1 1 d D . .
H9D_1 H 0.324(2) 0.435(2) 0.2693(11) 0.036 Uiso 1 1 d D . .
O10_1 O 0.37227(17) 0.26953(15) 0.31283(13) 0.0231(6) Uani 1 1 d D . .
H10C_1 H 0.375(2) 0.3038(13) 0.3490(14) 0.035 Uiso 1 1 d D . .
H10D_1 H 0.360(2) 0.2264(10) 0.3332(17) 0.035 Uiso 1 1 d D . .
O11_1 O 0.31930(19) 0.18098(15) 0.17110(15) 0.0289(7) Uani 1 1 d D . .
H11C_1 H 0.296(3) 0.152(2) 0.1977(16) 0.043 Uiso 1 1 d D . .
H11D_1 H 0.305(3) 0.160(2) 0.1267(10) 0.043 Uiso 1 1 d D . .
N1_1 N 0.3241(2) 0.4327(2) 0.43184(18) 0.0246(8) Uani 1 1 d . . .
O12_1 O 0.34730(19) 0.36156(17) 0.43159(14) 0.0369(8) Uani 1 1 d . . .
O13_1 O 0.3015(2) 0.45824(16) 0.48922(15) 0.0370(8) Uani 1 1 d . . .
O14_1 O 0.3222(2) 0.47787(18) 0.37605(17) 0.0445(9) Uani 1 1 d . . .
N2_1 N 0.2817(2) 0.0817(2) 0.34512(19) 0.0297(8) Uani 1 1 d . . .
O15_1 O 0.27049(17) 0.07671(15) 0.27357(14) 0.0295(7) Uani 1 1 d . . .
O16_1 O 0.2447(2) 0.03366(15) 0.37823(15) 0.0388(8) Uani 1 1 d . . .
O17_1 O 0.3300(2) 0.13440(18) 0.38434(17) 0.0494(10) Uani 1 1 d . . .
O18_1 O 0.2528(7) 0.1253(4) 0.0245(4) 0.048(2) Uani 0.697(14) 1 d PD A 1
O18'_1 O 0.3004(13) 0.1058(10) 0.0373(9) 0.048(2) Uani 0.303(14) 1 d P A 2
H18C_1 H 0.287(3) 0.125(3) -0.003(3) 0.073 Uiso 1 1 d D . .
H18D_1 H 0.236(3) 0.0774(12) 0.024(3) 0.073 Uiso 1 1 d D . .
C1_2 C 0.5305(3) 0.2267(3) 0.0226(2) 0.0341(11) Uani 1 1 d . . .
H1A_2 H 0.4862 0.1950 -0.0154 0.041 Uiso 1 1 calc R . .
H1B_2 H 0.5876 0.2110 0.0176 0.041 Uiso 1 1 calc R . .
C2_2 C 0.5158(3) 0.3154(3) 0.0064(2) 0.0338(11) Uani 1 1 d . . .
H2A_2 H 0.5004 0.3251 -0.0505 0.041 Uiso 1 1 calc R . .
H2B_2 H 0.4678 0.3342 0.0258 0.041 Uiso 1 1 calc R . .
C3_2 C 0.5783(3) 0.4444(3) 0.0456(2) 0.0401(12) Uani 1 1 d . . .
H3A_2 H 0.5382 0.4618 -0.0044 0.048 Uiso 1 1 calc R . .
H3B_2 H 0.6337 0.4725 0.0518 0.048 Uiso 1 1 calc R . .
C4_2 C 0.5422(3) 0.4676(3) 0.1118(2) 0.0345(11) Uani 1 1 d . . .
H4A_2 H 0.5369 0.5270 0.1139 0.041 Uiso 1 1 calc R . .
H4B_2 H 0.4844 0.4437 0.1035 0.041 Uiso 1 1 calc R . .
C5_2 C 0.5753(3) 0.4679(3) 0.2492(2) 0.0336(12) Uani 1 1 d . . .
H5A_2 H 0.5125 0.4637 0.2407 0.040 Uiso 1 1 calc R . .
H5B_2 H 0.5921 0.5253 0.2587 0.040 Uiso 1 1 calc R . .
C6_2 C 0.6210(3) 0.4183(3) 0.3176(2) 0.0337(11) Uani 1 1 d . . .
H6A_2 H 0.6822 0.4121 0.3192 0.040 Uiso 1 1 calc R . .
H6B_2 H 0.6182 0.4448 0.3664 0.040 Uiso 1 1 calc R . .
C7_2 C 0.6290(3) 0.2788(3) 0.3588(2) 0.0326(12) Uani 1 1 d . . .
H7A_2 H 0.6284 0.2869 0.4135 0.039 Uiso 1 1 calc R . .
H7B_2 H 0.6894 0.2803 0.3569 0.039 Uiso 1 1 calc R . .
C8_2 C 0.5897(3) 0.1999(3) 0.3298(2) 0.0369(12) Uani 1 1 d . . .
H8A_2 H 0.6163 0.1563 0.3666 0.044 Uiso 1 1 calc R . .
H8B_2 H 0.5273 0.2008 0.3245 0.044 Uiso 1 1 calc R . .
C9_2 C 0.5526(3) 0.1250(2) 0.2100(2) 0.0295(11) Uani 1 1 d . . .
H9A_2 H 0.4921 0.1312 0.2107 0.035 Uiso 1 1 calc R . .
H9B_2 H 0.5731 0.0711 0.2312 0.035 Uiso 1 1 calc R . .
C10_2 C 0.5589(3) 0.1328(2) 0.1277(2) 0.0337(11) Uani 1 1 d . . .
H10A_2 H 0.6194 0.1275 0.1269 0.040 Uiso 1 1 calc R . .
H10B_2 H 0.5247 0.0900 0.0943 0.040 Uiso 1 1 calc R . .
O1_2 O 0.52620(17) 0.21066(16) 0.09994(14) 0.0274(7) Uani 1 1 d . . .
O2_2 O 0.59153(17) 0.35853(18) 0.04378(14) 0.0323(7) Uani 1 1 d . . .
O3_2 O 0.59764(17) 0.43919(16) 0.18177(14) 0.0310(7) Uani 1 1 d . . .
O4_2 O 0.58051(17) 0.34119(16) 0.31047(15) 0.0303(7) Uani 1 1 d . . .
O5_2 O 0.60442(17) 0.18658(16) 0.25586(14) 0.0280(7) Uani 1 1 d . . .
Ni2_2 Ni 0.82402(3) 0.29739(3) 0.19590(2) 0.01728(14) Uani 1 1 d . . .
O6_2 O 0.70205(15) 0.29972(18) 0.20726(14) 0.0224(6) Uani 1 1 d D . .
H6C_2 H 0.6709(19) 0.3405(13) 0.193(2) 0.034 Uiso 1 1 d D . .
H6D_2 H 0.6737(19) 0.2709(16) 0.229(2) 0.034 Uiso 1 1 d D . .
O7_2 O 0.94257(15) 0.30444(17) 0.17847(13) 0.0194(6) Uani 1 1 d D . .
H7C_2 H 0.9834(15) 0.3218(17) 0.2138(15) 0.029 Uiso 1 1 d D . .
H7D_2 H 0.9631(19) 0.2647(14) 0.1603(17) 0.029 Uiso 1 1 d D . .
O8_2 O 0.77025(17) 0.32756(15) 0.08134(15) 0.0240(7) Uani 1 1 d D . .
H8C_2 H 0.7181(8) 0.338(2) 0.070(2) 0.036 Uiso 1 1 d D . .
H8D_2 H 0.7926(18) 0.3648(16) 0.063(2) 0.036 Uiso 1 1 d D . .
O9_2 O 0.84352(18) 0.41498(14) 0.23367(14) 0.0237(6) Uani 1 1 d D . .
H9C_2 H 0.822(2) 0.4518(15) 0.2023(13) 0.036 Uiso 1 1 d D . .
H9D_2 H 0.841(2) 0.4307(19) 0.2770(8) 0.036 Uiso 1 1 d D . .
O10_2 O 0.87413(17) 0.26356(15) 0.31106(14) 0.0236(6) Uani 1 1 d D . .
H10C_2 H 0.866(2) 0.2972(14) 0.3433(17) 0.035 Uiso 1 1 d D . .
H10D_2 H 0.854(2) 0.2206(11) 0.3233(19) 0.035 Uiso 1 1 d D . .
O11_2 O 0.81715(18) 0.17751(15) 0.16717(14) 0.0254(7) Uani 1 1 d D . .
H11C_2 H 0.794(2) 0.149(2) 0.1941(15) 0.038 Uiso 1 1 d D . .
H11D_2 H 0.798(2) 0.158(2) 0.1220(9) 0.038 Uiso 1 1 d D . .
N1_2 N 0.8316(2) 0.4245(2) 0.43364(17) 0.0255(8) Uani 1 1 d . . .
O12_2 O 0.82521(18) 0.34971(17) 0.42182(15) 0.0318(7) Uani 1 1 d . . .
O13_2 O 0.8195(2) 0.45247(16) 0.49405(15) 0.0398(8) Uani 1 1 d . . .
O14_2 O 0.8499(2) 0.46829(18) 0.38525(17) 0.0503(10) Uani 1 1 d . . .
N2_2 N 0.7672(2) 0.08185(19) 0.33437(19) 0.0279(8) Uani 1 1 d . . .
O15_2 O 0.76074(18) 0.07468(14) 0.26411(14) 0.0310(7) Uani 1 1 d . . .
O16_2 O 0.72694(19) 0.03538(15) 0.36676(14) 0.0331(7) Uani 1 1 d . . .
O17_2 O 0.8146(2) 0.13434(18) 0.37528(17) 0.0428(9) Uani 1 1 d . . .
O18_2 O 0.7455(3) 0.1182(2) 0.0231(2) 0.0758(13) Uani 1 1 d D . .
H18C_2 H 0.7981(14) 0.102(3) 0.029(4) 0.114 Uiso 1 1 d D . .
H18D_2 H 0.722(3) 0.0728(18) 0.026(3) 0.114 Uiso 1 1 d D . .

loop_
_atom_site_aniso_label
_atom_site_aniso_U_11
_atom_site_aniso_U_22
_atom_site_aniso_U_33
_atom_site_aniso_U_23
_atom_site_aniso_U_13
_atom_site_aniso_U_12
C1_1 0.037(3) 0.060(4) 0.042(3) -0.027(3) 0.010(2) 0.001(3)
C2_1 0.020(3) 0.080(4) 0.020(2) -0.008(2) 0.006(2) -0.003(3)
C3_1 0.035(3) 0.062(3) 0.035(3) 0.021(2) 0.013(2) 0.006(3)
C4_1 0.033(3) 0.046(3) 0.051(3) 0.019(2) 0.012(2) 0.013(2)
C5_1 0.038(3) 0.025(3) 0.060(3) -0.007(2) 0.023(3) -0.003(2)
C6_1 0.031(3) 0.042(3) 0.049(3) -0.018(2) 0.024(2) -0.013(2)
C7_1 0.029(3) 0.058(3) 0.025(2) -0.008(2) 0.011(2) -0.001(2)
C8_1 0.031(3) 0.064(3) 0.030(3) 0.021(2) 0.017(2) 0.022(3)
C9_1 0.041(3) 0.022(3) 0.063(4) 0.009(2) 0.013(3) 0.000(2)
C10_1 0.031(3) 0.023(3) 0.080(4) -0.008(3) 0.007(3) 0.011(2)
O1_1 0.0300(18) 0.0330(18) 0.0419(17) -0.0106(15) 0.0138(14) 0.0014(15)
O2_1 0.0224(18) 0.058(2) 0.0255(15) 0.0021(14) 0.0049(13) 0.0036(15)
O3_1 0.0281(19) 0.0327(17) 0.0414(17) -0.0032(15) 0.0151(14) 0.0025(15)
O4_1 0.0207(17) 0.0402(18) 0.0324(16) -0.0037(14) 0.0044(14) -0.0053(15)
O5_1 0.0270(18) 0.0312(17) 0.0436(17) 0.0070(14) 0.0157(14) 0.0017(14)
Ni1_1 0.0172(3) 0.0186(3) 0.0177(2) -0.0004(2) 0.0059(2) -0.0007(2)
O6_1 0.0161(16) 0.0334(17) 0.0311(15) 0.0111(15) 0.0119(13) 0.0000(15)
O7_1 0.0158(16) 0.0237(16) 0.0226(13) -0.0062(12) 0.0098(11) -0.0009(14)
O8_1 0.0223(17) 0.0405(18) 0.0185(14) 0.0051(12) 0.0067(13) -0.0048(14)
O9_1 0.0299(18) 0.0198(15) 0.0264(14) -0.0005(13) 0.0139(13) 0.0016(13)
O10_1 0.0277(17) 0.0260(15) 0.0142(13) -0.0008(11) 0.0038(12) 0.0001(14)
O11_1 0.045(2) 0.0199(15) 0.0255(15) -0.0019(12) 0.0156(15) -0.0040(13)
N1_1 0.023(2) 0.027(2) 0.0236(18) -0.0035(15) 0.0063(16) -0.0068(17)
O12_1 0.048(2) 0.0326(18) 0.0292(16) 0.0004(13) 0.0100(14) 0.0184(16)
O13_1 0.056(2) 0.0354(18) 0.0265(15) 0.0003(14) 0.0221(15) 0.0026(16)
O14_1 0.073(3) 0.0320(18) 0.0336(18) 0.0002(15) 0.0242(18) -0.0111(18)
N2_1 0.036(2) 0.026(2) 0.030(2) 0.0039(17) 0.0136(18) 0.0002(18)
O15_1 0.038(2) 0.0297(16) 0.0227(15) 0.0035(12) 0.0123(14) 0.0024(14)
O16_1 0.063(2) 0.0308(16) 0.0308(16) -0.0010(13) 0.0258(16) -0.0151(16)
O17_1 0.076(3) 0.0318(18) 0.0317(18) -0.0027(15) 0.0019(17) -0.0257(19)
O18_1 0.070(6) 0.048(4) 0.029(3) -0.011(2) 0.018(4) -0.019(4)
O18'_1 0.070(6) 0.048(4) 0.029(3) -0.011(2) 0.018(4) -0.019(4)
C1_2 0.036(3) 0.045(3) 0.023(2) -0.010(2) 0.010(2) -0.004(2)
C2_2 0.022(3) 0.051(3) 0.024(2) -0.002(2) -0.0009(19) -0.005(2)
C3_2 0.043(3) 0.033(3) 0.038(3) 0.016(2) 0.000(2) -0.003(2)
C4_2 0.029(3) 0.025(2) 0.049(3) 0.011(2) 0.010(2) 0.007(2)
C5_2 0.022(3) 0.029(2) 0.056(3) -0.015(2) 0.021(2) -0.003(2)
C6_2 0.025(3) 0.042(3) 0.035(2) -0.018(2) 0.009(2) -0.010(2)
C7_2 0.023(3) 0.054(3) 0.021(2) 0.001(2) 0.0055(19) 0.005(2)
C8_2 0.040(3) 0.044(3) 0.029(2) 0.011(2) 0.014(2) 0.002(2)
C9_2 0.023(3) 0.016(2) 0.048(3) 0.006(2) 0.008(2) -0.002(2)
C10_2 0.033(3) 0.019(2) 0.048(3) -0.004(2) 0.009(2) 0.008(2)
O1_2 0.0302(18) 0.0286(16) 0.0274(15) -0.0036(12) 0.0148(13) 0.0033(14)
O2_2 0.0268(19) 0.0383(18) 0.0305(16) 0.0042(13) 0.0057(13) 0.0013(15)
O3_2 0.0279(18) 0.0320(17) 0.0330(16) 0.0022(14) 0.0086(13) 0.0028(14)
O4_2 0.0192(17) 0.0327(17) 0.0391(17) -0.0063(14) 0.0086(13) -0.0043(14)
O5_2 0.0285(18) 0.0258(16) 0.0325(16) 0.0050(13) 0.0131(13) -0.0009(14)
Ni2_2 0.0170(3) 0.0179(3) 0.0178(2) 0.0009(2) 0.0063(2) -0.0003(2)
O6_2 0.0143(15) 0.0276(15) 0.0284(14) 0.0095(15) 0.0111(12) 0.0028(15)
O7_2 0.0131(15) 0.0216(15) 0.0234(13) -0.0019(13) 0.0050(11) -0.0005(14)
O8_2 0.0152(16) 0.0339(17) 0.0227(14) 0.0101(12) 0.0050(13) -0.0017(13)
O9_2 0.0334(18) 0.0181(14) 0.0221(14) 0.0010(12) 0.0117(14) 0.0004(13)
O10_2 0.0260(17) 0.0213(14) 0.0216(14) 0.0022(12) 0.0036(13) -0.0022(14)
O11_2 0.0362(19) 0.0191(14) 0.0226(14) -0.0031(12) 0.0112(14) -0.0044(13)
N1_2 0.027(2) 0.030(2) 0.0183(17) 0.0040(16) 0.0044(15) -0.0006(17)
O12_2 0.0337(19) 0.0283(17) 0.0318(15) 0.0021(13) 0.0068(13) 0.0014(14)
O13_2 0.065(2) 0.0349(18) 0.0239(15) -0.0043(14) 0.0193(15) 0.0011(16)
O14_2 0.087(3) 0.0382(19) 0.0310(17) -0.0039(15) 0.0255(19) -0.026(2)
N2_2 0.036(2) 0.0180(18) 0.029(2) 0.0048(16) 0.0085(17) 0.0046(17)
O15_2 0.042(2) 0.0303(17) 0.0268(16) 0.0013(13) 0.0197(14) 0.0035(14)
O16_2 0.050(2) 0.0231(15) 0.0319(15) -0.0012(13) 0.0213(15) -0.0117(15)
O17_2 0.057(2) 0.0326(18) 0.0342(18) -0.0046(15) 0.0054(17) -0.0205(17)
O18_2 0.131(4) 0.059(2) 0.040(2) -0.0159(19) 0.030(3) -0.030(2)

loop_
_atom_type_symbol
_atom_type_description
_atom_type_scat_dispersion_real
_atom_type_scat_dispersion_imag
_atom_type_scat_source
C C 0.0033 0.0016 'International Tables Vol C Tables 4.2.6.8 and 6.1.1.4'
H H 0.0000 0.0000 'International Tables Vol C Tables 4.2.6.8 and 6.1.1.4'
N N 0.0061 0.0033 'International Tables Vol C Tables 4.2.6.8 and 6.1.1.4'
O O 0.0106 0.0060 'International Tables Vol C Tables 4.2.6.8 and 6.1.1.4'
Ni Ni 0.3393 1.1124 'International Tables Vol C Tables 4.2.6.8 and 6.1.1.4'

loop_
_geom_angle_atom_site_label_1
_geom_angle_atom_site_label_2
_geom_angle_atom_site_label_3
_geom_angle
_geom_angle_site_symmetry_1
_geom_angle_site_symmetry_3
_geom_angle_publ_flag
O1_1 C1_1 C2_1 107.8(3) . . no
O1_1 C1_1 H1A_1 110.2 . . no
C2_1 C1_1 H1A_1 110.2 . . no
O1_1 C1_1 H1B_1 110.2 . . no
C2_1 C1_1 H1B_1 110.2 . . no
H1A_1 C1_1 H1B_1 108.5 . . no
O2_1 C2_1 C1_1 110.2(3) . . no
O2_1 C2_1 H2A_1 109.6 . . no
C1_1 C2_1 H2A_1 109.6 . . no
O2_1 C2_1 H2B_1 109.6 . . no
C1_1 C2_1 H2B_1 109.6 . . no
H2A_1 C2_1 H2B_1 108.1 . . no
O2_1 C3_1 C4_1 112.3(3) . . no
O2_1 C3_1 H3A_1 109.1 . . no
C4_1 C3_1 H3A_1 109.1 . . no
O2_1 C3_1 H3B_1 109.1 . . no
C4_1 C3_1 H3B_1 109.1 . . no
H3A_1 C3_1 H3B_1 107.9 . . no
O3_1 C4_1 C3_1 108.3(4) . . no
O3_1 C4_1 H4A_1 110.0 . . no
C3_1 C4_1 H4A_1 110.0 . . no
O3_1 C4_1 H4B_1 110.0 . . no
C3_1 C4_1 H4B_1 110.0 . . no
H4A_1 C4_1 H4B_1 108.4 . . no
O3_1 C5_1 C6_1 109.0(4) . . no
O3_1 C5_1 H5A_1 109.9 . . no
C6_1 C5_1 H5A_1 109.9 . . no
O3_1 C5_1 H5B_1 109.9 . . no
C6_1 C5_1 H5B_1 109.9 . . no
H5A_1 C5_1 H5B_1 108.3 . . no
O4_1 C6_1 C5_1 108.6(3) . . no
O4_1 C6_1 H6A_1 110.0 . . no
C5_1 C6_1 H6A_1 110.0 . . no
O4_1 C6_1 H6B_1 110.0 . . no
C5_1 C6_1 H6B_1 110.0 . . no
H6A_1 C6_1 H6B_1 108.4 . . no
O4_1 C7_1 C8_1 107.6(3) . . no
O4_1 C7_1 H7A_1 110.2 . . no
C8_1 C7_1 H7A_1 110.2 . . no
O4_1 C7_1 H7B_1 110.2 . . no
C8_1 C7_1 H7B_1 110.2 . . no
H7A_1 C7_1 H7B_1 108.5 . . no
O5_1 C8_1 C7_1 108.7(3) . . no
O5_1 C8_1 H8A_1 110.0 . . no
C7_1 C8_1 H8A_1 110.0 . . no
O5_1 C8_1 H8B_1 110.0 . . no
C7_1 C8_1 H8B_1 110.0 . . no
H8A_1 C8_1 H8B_1 108.3 . . no
O5_1 C9_1 C10_1 107.1(4) . . no
O5_1 C9_1 H9A_1 110.3 . . no
C10_1 C9_1 H9A_1 110.3 . . no
O5_1 C9_1 H9B_1 110.3 . . no
C10_1 C9_1 H9B_1 110.3 . . no
H9A_1 C9_1 H9B_1 108.5 . . no
O1_1 C10_1 C9_1 108.1(3) . . no
O1_1 C10_1 H10A_1 110.1 . . no
C9_1 C10_1 H10A_1 110.1 . . no
O1_1 C10_1 H10B_1 110.1 . . no
C9_1 C10_1 H10B_1 110.1 . . no
H10A_1 C10_1 H10B_1 108.4 . . no
C1_1 O1_1 C10_1 113.8(3) . . no
C3_1 O2_1 C2_1 114.9(3) . . no
C5_1 O3_1 C4_1 112.0(3) . . no
C7_1 O4_1 C6_1 114.4(3) . . no
C9_1 O5_1 C8_1 113.7(3) . . no
O7_1 Ni1_1 O11_1 90.40(11) . . no
O7_1 Ni1_1 O6_1 174.02(12) . . no
O11_1 Ni1_1 O6_1 94.22(12) . . no
O7_1 Ni1_1 O8_1 89.01(10) . . no
O11_1 Ni1_1 O8_1 89.11(11) . . no
O6_1 Ni1_1 O8_1 87.26(11) . . no
O7_1 Ni1_1 O10_1 92.83(10) . . no
O11_1 Ni1_1 O10_1 87.84(10) . . no
O6_1 Ni1_1 O10_1 91.15(11) . . no
O8_1 Ni1_1 O10_1 176.45(11) . . no
O7_1 Ni1_1 O9_1 85.95(11) . . no
O11_1 Ni1_1 O9_1 174.87(12) . . no
O6_1 Ni1_1 O9_1 89.68(12) . . no
O8_1 Ni1_1 O9_1 94.41(10) . . no
O10_1 Ni1_1 O9_1 88.75(10) . . no
Ni1_1 O6_1 H6C_1 124(2) . . no
Ni1_1 O6_1 H6D_1 131(2) . . no
H6C_1 O6_1 H6D_1 103.0(15) . . no
Ni1_1 O7_1 H7C_1 117(2) . . no
Ni1_1 O7_1 H7D_1 129(2) . . no
H7C_1 O7_1 H7D_1 103.2(15) . . no
Ni1_1 O8_1 H8C_1 116(2) . . no
Ni1_1 O8_1 H8D_1 134(2) . . no
H8C_1 O8_1 H8D_1 105.2(16) . . no
Ni1_1 O9_1 H9C_1 108(3) . . no
Ni1_1 O9_1 H9D_1 117(3) . . no
H9C_1 O9_1 H9D_1 104.1(15) . . no
Ni1_1 O10_1 H10C_1 121(2) . . no
Ni1_1 O10_1 H10D_1 125(2) . . no
H10C_1 O10_1 H10D_1 101.8(15) . . no
Ni1_1 O11_1 H11C_1 115(3) . . no
Ni1_1 O11_1 H11D_1 128(3) . . no
H11C_1 O11_1 H11D_1 104.1(16) . . no
O12_1 N1_1 O14_1 120.7(3) . . no
O12_1 N1_1 O13_1 118.8(3) . . no
O14_1 N1_1 O13_1 120.5(3) . . no
O16_1 N2_1 O15_1 119.8(3) . . no
O16_1 N2_1 O17_1 119.4(3) . . no
O15_1 N2_1 O17_1 120.8(3) . . no
H18C_1 O18_1 H18D_1 104.8(16) . . no
H18C_1 O18'_1 H18D_1 88(4) . . no
O1_2 C1_2 C2_2 108.7(3) . . no
O1_2 C1_2 H1A_2 109.9 . . no
C2_2 C1_2 H1A_2 109.9 . . no
O1_2 C1_2 H1B_2 109.9 . . no
C2_2 C1_2 H1B_2 109.9 . . no
H1A_2 C1_2 H1B_2 108.3 . . no
O2_2 C2_2 C1_2 109.4(3) . . no
O2_2 C2_2 H2A_2 109.8 . . no
C1_2 C2_2 H2A_2 109.8 . . no
O2_2 C2_2 H2B_2 109.8 . . no
C1_2 C2_2 H2B_2 109.8 . . no
H2A_2 C2_2 H2B_2 108.2 . . no
O2_2 C3_2 C4_2 111.2(3) . . no
O2_2 C3_2 H3A_2 109.4 . . no
C4_2 C3_2 H3A_2 109.4 . . no
O2_2 C3_2 H3B_2 109.4 . . no
C4_2 C3_2 H3B_2 109.4 . . no
H3A_2 C3_2 H3B_2 108.0 . . no
O3_2 C4_2 C3_2 108.7(3) . . no
O3_2 C4_2 H4A_2 109.9 . . no
C3_2 C4_2 H4A_2 109.9 . . no
O3_2 C4_2 H4B_2 109.9 . . no
C3_2 C4_2 H4B_2 109.9 . . no
H4A_2 C4_2 H4B_2 108.3 . . no
O3_2 C5_2 C6_2 108.8(3) . . no
O3_2 C5_2 H5A_2 109.9 . . no
C6_2 C5_2 H5A_2 109.9 . . no
O3_2 C5_2 H5B_2 109.9 . . no
C6_2 C5_2 H5B_2 109.9 . . no
H5A_2 C5_2 H5B_2 108.3 . . no
O4_2 C6_2 C5_2 108.1(3) . . no
O4_2 C6_2 H6A_2 110.1 . . no
C5_2 C6_2 H6A_2 110.1 . . no
O4_2 C6_2 H6B_2 110.1 . . no
C5_2 C6_2 H6B_2 110.1 . . no
H6A_2 C6_2 H6B_2 108.4 . . no
O4_2 C7_2 C8_2 108.4(3) . . no
O4_2 C7_2 H7A_2 110.0 . . no
C8_2 C7_2 H7A_2 110.0 . . no
O4_2 C7_2 H7B_2 110.0 . . no
C8_2 C7_2 H7B_2 110.0 . . no
H7A_2 C7_2 H7B_2 108.4 . . no
O5_2 C8_2 C7_2 107.0(3) . . no
O5_2 C8_2 H8A_2 110.3 . . no
C7_2 C8_2 H8A_2 110.3 . . no
O5_2 C8_2 H8B_2 110.3 . . no
C7_2 C8_2 H8B_2 110.3 . . no
H8A_2 C8_2 H8B_2 108.6 . . no
O5_2 C9_2 C10_2 108.0(3) . . no
O5_2 C9_2 H9A_2 110.1 . . no
C10_2 C9_2 H9A_2 110.1 . . no
O5_2 C9_2 H9B_2 110.1 . . no
C10_2 C9_2 H9B_2 110.1 . . no
H9A_2 C9_2 H9B_2 108.4 . . no
O1_2 C10_2 C9_2 107.2(3) . . no
O1_2 C10_2 H10A_2 110.3 . . no
C9_2 C10_2 H10A_2 110.3 . . no
O1_2 C10_2 H10B_2 110.3 . . no
C9_2 C10_2 H10B_2 110.3 . . no
H10A_2 C10_2 H10B_2 108.5 . . no
C1_2 O1_2 C10_2 112.9(3) . . no
C2_2 O2_2 C3_2 113.3(3) . . no
C4_2 O3_2 C5_2 112.9(3) . . no
C6_2 O4_2 C7_2 115.6(3) . . no
C8_2 O5_2 C9_2 114.8(3) . . no
O7_2 Ni2_2 O6_2 174.70(12) . . no
O7_2 Ni2_2 O11_2 90.25(11) . . no
O6_2 Ni2_2 O11_2 93.29(12) . . no
O7_2 Ni2_2 O8_2 89.30(10) . . no
O6_2 Ni2_2 O8_2 86.74(10) . . no
O11_2 Ni2_2 O8_2 90.46(10) . . no
O7_2 Ni2_2 O9_2 86.06(11) . . no
O6_2 Ni2_2 O9_2 90.75(12) . . no
O11_2 Ni2_2 O9_2 173.70(11) . . no
O8_2 Ni2_2 O9_2 94.59(10) . . no
O7_2 Ni2_2 O10_2 92.54(10) . . no
O6_2 Ni2_2 O10_2 91.51(10) . . no
O11_2 Ni2_2 O10_2 88.01(10) . . no
O8_2 Ni2_2 O10_2 177.61(11) . . no
O9_2 Ni2_2 O10_2 87.06(10) . . no
Ni2_2 O6_2 H6C_2 120(2) . . no
Ni2_2 O6_2 H6D_2 136(2) . . no
H6C_2 O6_2 H6D_2 104.2(16) . . no
Ni2_2 O7_2 H7C_2 119(2) . . no
Ni2_2 O7_2 H7D_2 120(2) . . no
H7C_2 O7_2 H7D_2 104.3(15) . . no
Ni2_2 O8_2 H8C_2 114(2) . . no
Ni2_2 O8_2 H8D_2 118(3) . . no
H8C_2 O8_2 H8D_2 105.7(16) . . no
Ni2_2 O9_2 H9C_2 118(2) . . no
Ni2_2 O9_2 H9D_2 124(2) . . no
H9C_2 O9_2 H9D_2 106.2(16) . . no
Ni2_2 O10_2 H10C_2 114(3) . . no
Ni2_2 O10_2 H10D_2 115(3) . . no
H10C_2 O10_2 H10D_2 103.7(15) . . no
Ni2_2 O11_2 H11C_2 114(3) . . no
Ni2_2 O11_2 H11D_2 127(2) . . no
H11C_2 O11_2 H11D_2 103.2(15) . . no
O14_2 N1_2 O13_2 121.5(3) . . no
O14_2 N1_2 O12_2 119.3(3) . . no
O13_2 N1_2 O12_2 119.2(3) . . no
O15_2 N2_2 O17_2 121.5(3) . . no
O15_2 N2_2 O16_2 120.3(3) . . no
O17_2 N2_2 O16_2 118.1(3) . . no
H18C_2 O18_2 H18D_2 99.1(15) . . no

loop_
_geom_bond_atom_site_label_1
_geom_bond_atom_site_label_2
_geom_bond_distance
_geom_bond_site_symmetry_2
_geom_bond_publ_flag
C1_1 O1_1 1.416(5) . no
C1_1 C2_1 1.489(6) . no
C1_1 H1A_1 0.9900 . no
C1_1 H1B_1 0.9900 . no
C2_1 O2_1 1.435(5) . no
C2_1 H2A_1 0.9900 . no
C2_1 H2B_1 0.9900 . no
C3_1 O2_1 1.421(5) . no
C3_1 C4_1 1.497(6) . no
C3_1 H3A_1 0.9900 . no
C3_1 H3B_1 0.9900 . no
C4_1 O3_1 1.422(5) . no
C4_1 H4A_1 0.9900 . no
C4_1 H4B_1 0.9900 . no
C5_1 O3_1 1.409(5) . no
C5_1 C6_1 1.490(6) . no
C5_1 H5A_1 0.9900 . no
C5_1 H5B_1 0.9900 . no
C6_1 O4_1 1.441(5) . no
C6_1 H6A_1 0.9900 . no
C6_1 H6B_1 0.9900 . no
C7_1 O4_1 1.417(4) . no
C7_1 C8_1 1.508(6) . no
C7_1 H7A_1 0.9900 . no
C7_1 H7B_1 0.9900 . no
C8_1 O5_1 1.425(5) . no
C8_1 H8A_1 0.9900 . no
C8_1 H8B_1 0.9900 . no
C9_1 O5_1 1.423(5) . no
C9_1 C10_1 1.496(6) . no
C9_1 H9A_1 0.9900 . no
C9_1 H9B_1 0.9900 . no
C10_1 O1_1 1.438(5) . no
C10_1 H10A_1 0.9900 . no
C10_1 H10B_1 0.9900 . no
Ni1_1 O7_1 2.037(2) . no
Ni1_1 O11_1 2.043(3) . no
Ni1_1 O6_1 2.045(2) . no
Ni1_1 O8_1 2.047(2) . no
Ni1_1 O10_1 2.058(2) . no
Ni1_1 O9_1 2.070(2) . no
O6_1 H6C_1 0.842(10) . no
O6_1 H6D_1 0.841(10) . no
O7_1 H7C_1 0.840(10) . no
O7_1 H7D_1 0.838(10) . no
O8_1 H8C_1 0.830(10) . no
O8_1 H8D_1 0.838(10) . no
O9_1 H9C_1 0.833(10) . no
O9_1 H9D_1 0.844(10) . no
O10_1 H10C_1 0.852(10) . no
O10_1 H10D_1 0.850(10) . no
O11_1 H11C_1 0.835(10) . no
O11_1 H11D_1 0.841(10) . no
N1_1 O12_1 1.238(4) . no
N1_1 O14_1 1.240(4) . no
N1_1 O13_1 1.256(4) . no
N2_1 O16_1 1.243(4) . no
N2_1 O15_1 1.244(4) . no
N2_1 O17_1 1.249(4) . no
O18_1 H18C_1 0.834(10) . no
O18_1 H18D_1 0.838(10) . no
O18'_1 H18C_1 0.76(5) . no
O18'_1 H18D_1 1.11(4) . no
C1_2 O1_2 1.429(4) . no
C1_2 C2_2 1.503(6) . no
C1_2 H1A_2 0.9900 . no
C1_2 H1B_2 0.9900 . no
C2_2 O2_2 1.416(5) . no
C2_2 H2A_2 0.9900 . no
C2_2 H2B_2 0.9900 . no
C3_2 O2_2 1.440(5) . no
C3_2 C4_2 1.510(6) . no
C3_2 H3A_2 0.9900 . no
C3_2 H3B_2 0.9900 . no
C4_2 O3_2 1.402(4) . no
C4_2 H4A_2 0.9900 . no
C4_2 H4B_2 0.9900 . no
C5_2 O3_2 1.434(4) . no
C5_2 C6_2 1.487(6) . no
C5_2 H5A_2 0.9900 . no
C5_2 H5B_2 0.9900 . no
C6_2 O4_2 1.425(5) . no
C6_2 H6A_2 0.9900 . no
C6_2 H6B_2 0.9900 . no
C7_2 O4_2 1.432(4) . no
C7_2 C8_2 1.483(6) . no
C7_2 H7A_2 0.9900 . no
C7_2 H7B_2 0.9900 . no
C8_2 O5_2 1.426(4) . no
C8_2 H8A_2 0.9900 . no
C8_2 H8B_2 0.9900 . no
C9_2 O5_2 1.426(5) . no
C9_2 C10_2 1.508(6) . no
C9_2 H9A_2 0.9900 . no
C9_2 H9B_2 0.9900 . no
C10_2 O1_2 1.430(5) . no
C10_2 H10A_2 0.9900 . no
C10_2 H10B_2 0.9900 . no
Ni2_2 O7_2 2.036(2) . no
Ni2_2 O6_2 2.046(2) . no
Ni2_2 O11_2 2.047(2) . no
Ni2_2 O8_2 2.050(2) . no
Ni2_2 O9_2 2.058(2) . no
Ni2_2 O10_2 2.067(2) . no
O6_2 H6C_2 0.841(10) . no
O6_2 H6D_2 0.829(10) . no
O7_2 H7C_2 0.828(10) . no
O7_2 H7D_2 0.843(10) . no
O8_2 H8C_2 0.833(10) . no
O8_2 H8D_2 0.831(10) . no
O9_2 H9C_2 0.835(10) . no
O9_2 H9D_2 0.827(10) . no
O10_2 H10C_2 0.839(10) . no
O10_2 H10D_2 0.837(10) . no
O11_2 H11C_2 0.840(10) . no
O11_2 H11D_2 0.845(10) . no
N1_2 O14_2 1.228(4) . no
N1_2 O13_2 1.241(4) . no
N1_2 O12_2 1.257(4) . no
N2_2 O15_2 1.237(4) . no
N2_2 O17_2 1.252(4) . no
N2_2 O16_2 1.252(4) . no
O18_2 H18C_2 0.871(10) . no
O18_2 H18D_2 0.852(10) . no

loop_
_geom_hbond_atom_site_label_D
_geom_hbond_atom_site_label_H
_geom_hbond_atom_site_label_A
_geom_hbond_distance_DH
_geom_hbond_distance_HA
_geom_hbond_distance_DA
_geom_hbond_angle_DHA
_geom_hbond_site_symmetry_A
O6_1 H6C_1 O3_1 0.842(10) 2.043(13) 2.873(4) 168(4) .
O6_1 H6D_1 O5_1 0.841(10) 1.908(14) 2.731(4) 166(4) .
O7_1 H7C_1 O4_2 0.840(10) 1.934(12) 2.766(3) 171(3) .
O7_1 H7D_1 O1_2 0.838(10) 1.935(11) 2.772(4) 175(4) .
O8_1 H8C_1 O2_1 0.830(10) 2.033(14) 2.845(4) 166(4) .
O8_1 H8D_1 O13_2 0.838(10) 2.020(12) 2.845(4) 168(4) 3_454
O9_1 H9C_1 O16_1 0.833(10) 1.946(14) 2.764(4) 167(4) 4
O9_1 H9D_1 O14_1 0.844(10) 2.044(14) 2.863(4) 163(4) .
O10_1 H10C_1 O12_1 0.852(10) 1.917(16) 2.736(4) 161(3) .
O10_1 H10D_1 O17_1 0.850(10) 1.911(11) 2.759(4) 176(3) .
O11_1 H11C_1 O15_1 0.835(10) 1.974(14) 2.790(3) 166(4) .
O11_1 H11D_1 O18_1 0.841(10) 1.871(15) 2.701(7) 169(4) .
O6_2 H6C_2 O3_2 0.841(10) 1.999(13) 2.825(4) 168(3) .
O6_2 H6D_2 O5_2 0.829(10) 1.938(13) 2.748(4) 166(4) .
O7_2 H7C_2 O4_1 0.828(10) 1.946(10) 2.773(3) 177(3) 1_655
O7_2 H7D_2 O1_1 0.843(10) 1.922(14) 2.746(4) 165(3) 1_655
O8_2 H8C_2 O2_2 0.833(10) 2.001(10) 2.833(4) 177(3) .
O8_2 H8D_2 O13_1 0.831(10) 2.063(17) 2.851(4) 158(3) 3_554
O9_2 H9C_2 O16_2 0.835(10) 1.878(11) 2.712(3) 179(3) 4_655
O9_2 H9D_2 O14_2 0.827(10) 2.001(11) 2.825(4) 174(4) .
O10_2 H10C_2 O12_2 0.839(10) 1.920(15) 2.734(4) 163(3) .
O10_2 H10D_2 O17_2 0.837(10) 1.911(14) 2.731(4) 166(3) .
O11_2 H11C_2 O15_2 0.840(10) 1.934(12) 2.764(3) 169(4) .
O11_2 H11D_2 O18_2 0.845(10) 1.855(12) 2.696(5) 174(4) .
O18_2 H18D_2 O13_2 0.852(10) 2.10(2) 2.927(5) 163(6) 4_645

loop_
_geom_torsion_atom_site_label_1
_geom_torsion_atom_site_label_2
_geom_torsion_atom_site_label_3
_geom_torsion_atom_site_label_4
_geom_torsion
_geom_torsion_site_symmetry_1
_geom_torsion_site_symmetry_2
_geom_torsion_site_symmetry_3
_geom_torsion_site_symmetry_4
_geom_torsion_publ_flag
O1_1 C1_1 C2_1 O2_1 77.7(4) . . . . no
O2_1 C3_1 C4_1 O3_1 58.2(5) . . . . no
O3_1 C5_1 C6_1 O4_1 -71.3(4) . . . . no
O4_1 C7_1 C8_1 O5_1 66.2(4) . . . . no
O5_1 C9_1 C10_1 O1_1 -62.8(5) . . . . no
C2_1 C1_1 O1_1 C10_1 -170.4(4) . . . . no
C9_1 C10_1 O1_1 C1_1 175.8(4) . . . . no
C4_1 C3_1 O2_1 C2_1 80.9(4) . . . . no
C1_1 C2_1 O2_1 C3_1 -166.8(3) . . . . no
C6_1 C5_1 O3_1 C4_1 164.3(3) . . . . no
C3_1 C4_1 O3_1 C5_1 174.2(4) . . . . no
C8_1 C7_1 O4_1 C6_1 -169.2(3) . . . . no
C5_1 C6_1 O4_1 C7_1 161.3(3) . . . . no
C10_1 C9_1 O5_1 C8_1 168.3(3) . . . . no
C7_1 C8_1 O5_1 C9_1 -156.2(4) . . . . no
O1_2 C1_2 C2_2 O2_2 77.2(4) . . . . no
O2_2 C3_2 C4_2 O3_2 56.3(5) . . . . no
O3_2 C5_2 C6_2 O4_2 -73.6(4) . . . . no
O4_2 C7_2 C8_2 O5_2 68.4(4) . . . . no
O5_2 C9_2 C10_2 O1_2 -61.3(4) . . . . no
C2_2 C1_2 O1_2 C10_2 -166.2(3) . . . . no
C9_2 C10_2 O1_2 C1_2 178.5(3) . . . . no
C1_2 C2_2 O2_2 C3_2 -167.5(3) . . . . no
C4_2 C3_2 O2_2 C2_2 81.9(4) . . . . no
C3_2 C4_2 O3_2 C5_2 171.8(3) . . . . no
C6_2 C5_2 O3_2 C4_2 164.7(3) . . . . no
C5_2 C6_2 O4_2 C7_2 163.8(3) . . . . no
C8_2 C7_2 O4_2 C6_2 -165.1(3) . . . . no
C7_2 C8_2 O5_2 C9_2 -164.2(3) . . . . no
C10_2 C9_2 O5_2 C8_2 165.7(3) . . . . no
